data_1574178
loop_
_publ_author_name
'Yuhara, Kazuhiro'
'Tanaka, Kazuo'

_publ_section_title
;
 Solid-state temperature-dependent luminescence of
 C,C&#x2032;-diaryl-o-carboranes based on restriction of excited-state
 structural relaxation
;
_journal_issue 15
_journal_name_full 'Chemical Science'
_journal_page_first 6495
_journal_page_last 6506
_journal_paper_doi 10.1039/D5SC00875A
_journal_volume 16
_journal_year 2025
_chemical_formula_moiety 'C22 H24 B10'
_chemical_formula_sum 'C22 H24 B10'
_chemical_formula_weight 396.51
_chemical_name_systematic H-H
_space_group_crystal_system monoclinic
_space_group_IT_number 14
_space_group_name_Hall '-P 2yn'
_space_group_name_H-M_alt 'P 1 21/n 1'
_atom_sites_solution_hydrogens geom
_audit_creation_method SHELXL-2018/3
_audit_update_record
;
2025-02-21 deposited with the CCDC.	2025-03-05 downloaded from the CCDC.
;
_cell_angle_alpha 90
_cell_angle_beta 99.261(3)
_cell_angle_gamma 90
_cell_formula_units_Z 4
_cell_length_a 11.912(2)
_cell_length_b 12.511(2)
_cell_length_c 14.825(3)
_cell_measurement_reflns_used 5933
_cell_measurement_temperature 208(2)
_cell_measurement_theta_max 27.5
_cell_measurement_theta_min 3.2
_cell_volume 2180.6(7)
_computing_structure_refinement 'SHELXL-2018/3 (Sheldrick, 2018)'
_computing_structure_solution 'SHELXT 2018/2 (Sheldrick, 2018)'
_diffrn_ambient_temperature 208(2)
_diffrn_detector_area_resol_mean 28.5714
_diffrn_measured_fraction_theta_full 0.995
_diffrn_measured_fraction_theta_max 0.996
_diffrn_measurement_device_type 'Rigaku Saturn724+ (4x4 bin mode)'
_diffrn_measurement_method 'profile data from \w-scans'
_diffrn_radiation_type MoK\a
_diffrn_radiation_wavelength 0.71075
_diffrn_reflns_av_R_equivalents 0.0328
_diffrn_reflns_av_unetI/netI 0.0368
_diffrn_reflns_Laue_measured_fraction_full 0.995
_diffrn_reflns_Laue_measured_fraction_max 0.996
_diffrn_reflns_limit_h_max 15
_diffrn_reflns_limit_h_min -11
_diffrn_reflns_limit_k_max 15
_diffrn_reflns_limit_k_min -16
_diffrn_reflns_limit_l_max 19
_diffrn_reflns_limit_l_min -19
_diffrn_reflns_number 17321
_diffrn_reflns_point_group_measured_fraction_full 0.995
_diffrn_reflns_point_group_measured_fraction_max 0.996
_diffrn_reflns_theta_full 25.242
_diffrn_reflns_theta_max 27.487
_diffrn_reflns_theta_min 3.257
_diffrn_source 'Rotating Anode'
_exptl_absorpt_coefficient_mu 0.061
_exptl_absorpt_correction_T_max 1.000
_exptl_absorpt_correction_T_min 0.714
_exptl_absorpt_correction_type multi-scan
_exptl_absorpt_process_details 'REQAB; Rigaku, 1998'
_exptl_crystal_colour Orange
_exptl_crystal_density_diffrn 1.208
_exptl_crystal_description Block
_exptl_crystal_F_000 824
_exptl_crystal_preparation Luminescent
_exptl_crystal_size_max 0.150
_exptl_crystal_size_mid 0.080
_exptl_crystal_size_min 0.030
_refine_diff_density_max 0.253
_refine_diff_density_min -0.193
_refine_diff_density_rms 0.037
_refine_ls_extinction_method none
_refine_ls_goodness_of_fit_ref 1.083
_refine_ls_hydrogen_treatment constr
_refine_ls_matrix_type full
_refine_ls_number_parameters 289
_refine_ls_number_reflns 4980
_refine_ls_number_restraints 0
_refine_ls_restrained_S_all 1.083
_refine_ls_R_factor_all 0.0600
_refine_ls_R_factor_gt 0.0462
_refine_ls_shift/su_max 0.001
_refine_ls_shift/su_mean 0.000
_refine_ls_structure_factor_coef Fsqd
_refine_ls_weighting_details 'w=1/[\s^2^(Fo^2^)+(0.0724P)^2^+0.0437P] where P=(Fo^2^+2Fc^2^)/3'
_refine_ls_weighting_scheme calc
_refine_ls_wR_factor_gt 0.1201
_refine_ls_wR_factor_ref 0.1294
_reflns_Friedel_coverage 0.000
_reflns_number_gt 3873
_reflns_number_total 4980
_reflns_threshold_expression 'I > 2\s(I)'
_cod_data_source_file d5sc00875a2.cif
_cod_data_source_block H-H_208K
_cod_depositor_comments
;
The following automatic conversions were performed:

data item '_exptl_absorpt_correction_type' value 'Multi-scan' was
changed to 'multi-scan' in accordance with the
/home/data/users/saulius/crontab/automatic-downloads/rss-feeds/RSC/lib/dictionaries/cif_core.dic
dictionary named 'cif_core.dic' version 2.4.2 last updated on
2011-04-26.

Automatic conversion script
Id: cif_fix_values 8170 2020-07-09 18:12:32Z antanas 

 Adding full bibliography for 1574174--1574180.cif.
;
_cod_original_sg_symbol_H-M 'P 21/n'
_cod_database_code 1574178
_shelx_shelxl_version_number 2018/3
_shelx_space_group_comment
;
The symmetry employed for this shelxl refinement is uniquely defined
by the following loop, which should always be used as a source of
symmetry information in preference to the above space-group names.
They are only intended as comments.
;
_shelx_estimated_absorpt_t_min 0.991
_shelx_estimated_absorpt_t_max 0.998

loop_
_space_group_symop_operation_xyz
'x, y, z'
'-x+1/2, y+1/2, -z+1/2'
'-x, -y, -z'
'x-1/2, -y-1/2, z-1/2'

loop_
_atom_site_label
_atom_site_type_symbol
_atom_site_fract_x
_atom_site_fract_y
_atom_site_fract_z
_atom_site_U_iso_or_equiv
_atom_site_adp_type
_atom_site_occupancy
_atom_site_site_symmetry_order
_atom_site_calc_flag
_atom_site_refinement_flags_posn
_atom_site_refinement_flags_adp
_atom_site_refinement_flags_occupancy
_atom_site_disorder_assembly
_atom_site_disorder_group
C1 C 0.87846(9) 0.63023(9) 0.37273(8) 0.0262(3) Uani 1 1 d . . . . .
C3 C 0.54055(10) 0.81921(10) 0.43825(9) 0.0319(3) Uani 1 1 d . . . . .
H3 H 0.486166 0.817017 0.476735 0.038 Uiso 1 1 calc R U . . .
C4 C 0.64003(10) 0.87808(9) 0.46425(9) 0.0270(3) Uani 1 1 d . . . . .
C5 C 0.65012(11) 0.94751(11) 0.54099(9) 0.0334(3) Uani 1 1 d . . . . .
H5 H 0.593738 0.947160 0.577700 0.040 Uiso 1 1 calc R U . . .
C6 C 0.74007(12) 1.01411(11) 0.56177(10) 0.0368(3) Uani 1 1 d . . . . .
H6 H 0.745939 1.058698 0.612502 0.044 Uiso 1 1 calc R U . . .
C7 C 0.82485(11) 1.01494(10) 0.50534(9) 0.0334(3) Uani 1 1 d . . . . .
H7 H 0.884181 1.063887 0.516904 0.040 Uiso 1 1 calc R U . . .
C8 C 0.82141(10) 0.94549(10) 0.43437(9) 0.0282(3) Uani 1 1 d . . . . .
H8 H 0.880041 0.946587 0.399856 0.034 Uiso 1 1 calc R U . . .
C9 C 0.73027(9) 0.87069(9) 0.41113(8) 0.0239(3) Uani 1 1 d . . . . .
C10 C 0.72095(9) 0.79598(9) 0.33764(8) 0.0238(3) Uani 1 1 d . . . . .
C11 C 0.61102(10) 0.75468(9) 0.30222(9) 0.0264(3) Uani 1 1 d . . . . .
C12 C 0.58004(10) 0.70782(10) 0.21394(9) 0.0323(3) Uani 1 1 d . . . . .
H12 H 0.633600 0.705232 0.174748 0.039 Uiso 1 1 calc R U . . .
C13 C 0.47435(11) 0.66677(11) 0.18536(10) 0.0395(3) Uani 1 1 d . . . . .
H13 H 0.457457 0.636707 0.127387 0.047 Uiso 1 1 calc R U . . .
C14 C 0.39017(11) 0.66907(12) 0.24216(11) 0.0457(4) Uani 1 1 d . . . . .
H14 H 0.319631 0.637606 0.222989 0.055 Uiso 1 1 calc R U . . .
C15 C 0.41269(11) 0.71736(12) 0.32474(11) 0.0412(4) Uani 1 1 d . . . . .
H15 H 0.356464 0.720148 0.361528 0.049 Uiso 1 1 calc R U . . .
C16 C 0.52136(10) 0.76419(10) 0.35651(9) 0.0301(3) Uani 1 1 d . . . . .
C17 C 0.80931(10) 0.59328(10) 0.44296(9) 0.0286(3) Uani 1 1 d . . . . .
C18 C 0.72722(11) 0.51469(12) 0.42161(10) 0.0415(4) Uani 1 1 d . . . . .
H18 H 0.716272 0.483597 0.363877 0.050 Uiso 1 1 calc R U . . .
C19 C 0.66143(13) 0.48212(14) 0.48554(12) 0.0546(4) Uani 1 1 d . . . . .
H19 H 0.607168 0.428843 0.470649 0.066 Uiso 1 1 calc R U . . .
C20 C 0.67574(14) 0.52785(13) 0.57058(12) 0.0542(4) Uani 1 1 d . . . . .
H20 H 0.630084 0.507237 0.612859 0.065 Uiso 1 1 calc R U . . .
C21 C 0.75797(15) 0.60425(13) 0.59275(11) 0.0544(4) Uani 1 1 d . . . . .
H21 H 0.768835 0.634762 0.650708 0.065 Uiso 1 1 calc R U . . .
C22 C 0.82467(13) 0.63625(11) 0.52995(10) 0.0410(3) Uani 1 1 d . . . . .
H22 H 0.880827 0.687481 0.546302 0.049 Uiso 1 1 calc R U . . .
B1 B 0.94993(11) 0.74926(11) 0.38992(10) 0.0269(3) Uani 1 1 d . . . . .
H1A H 0.954020 0.794318 0.454078 0.032 Uiso 1 1 calc R U . . .
C2 C 0.82669(10) 0.74879(9) 0.30802(8) 0.0248(3) Uani 1 1 d . . . . .
B2 B 1.02343(12) 0.62588(12) 0.38663(12) 0.0336(4) Uani 1 1 d . . . . .
H2A H 1.077299 0.592026 0.447120 0.040 Uiso 1 1 calc R U . . .
B3 B 0.93837(12) 0.54459(12) 0.30491(11) 0.0332(3) Uani 1 1 d . . . . .
H3A H 0.936515 0.457100 0.311905 0.040 Uiso 1 1 calc R U . . .
B4 B 0.81583(12) 0.61993(11) 0.26076(10) 0.0277(3) Uani 1 1 d . . . . .
H4A H 0.732774 0.580853 0.241073 0.033 Uiso 1 1 calc R U . . .
B5 B 0.85749(12) 0.73293(12) 0.20051(10) 0.0313(3) Uani 1 1 d . . . . .
H5A H 0.803483 0.766497 0.139966 0.038 Uiso 1 1 calc R U . . .
B6 B 0.94259(12) 0.81418(12) 0.28189(10) 0.0306(3) Uani 1 1 d . . . . .
H6A H 0.945165 0.901678 0.275176 0.037 Uiso 1 1 calc R U . . .
B7 B 1.06499(12) 0.73981(12) 0.32879(12) 0.0355(4) Uani 1 1 d . . . . .
H7A H 1.146628 0.779875 0.352418 0.043 Uiso 1 1 calc R U . . .
B8 B 0.92720(13) 0.60794(13) 0.19671(11) 0.0355(4) Uani 1 1 d . . . . .
H8A H 0.917796 0.561014 0.133185 0.043 Uiso 1 1 calc R U . . .
B9 B 1.00811(13) 0.72784(13) 0.21086(12) 0.0381(4) Uani 1 1 d . . . . .
H9A H 1.053000 0.758902 0.157072 0.046 Uiso 1 1 calc R U . . .
B10 B 1.05737(13) 0.61281(13) 0.27447(12) 0.0380(4) Uani 1 1 d . . . . .
H10A H 1.133789 0.569905 0.261514 0.046 Uiso 1 1 calc R U . . .

loop_
_atom_site_aniso_label
_atom_site_aniso_U_11
_atom_site_aniso_U_22
_atom_site_aniso_U_33
_atom_site_aniso_U_23
_atom_site_aniso_U_13
_atom_site_aniso_U_12
C1 0.0260(6) 0.0226(6) 0.0297(7) -0.0034(5) 0.0038(5) 0.0004(5)
C3 0.0288(7) 0.0308(7) 0.0389(8) 0.0065(6) 0.0142(5) 0.0025(5)
C4 0.0289(6) 0.0240(6) 0.0293(7) 0.0047(5) 0.0078(5) 0.0034(5)
C5 0.0391(7) 0.0333(7) 0.0307(7) 0.0020(6) 0.0143(6) 0.0058(6)
C6 0.0467(8) 0.0318(7) 0.0324(7) -0.0064(6) 0.0082(6) 0.0032(6)
C7 0.0339(7) 0.0273(7) 0.0386(8) -0.0055(6) 0.0044(6) -0.0011(5)
C8 0.0264(6) 0.0261(6) 0.0325(7) -0.0001(5) 0.0053(5) 0.0018(5)
C9 0.0243(6) 0.0211(6) 0.0264(6) 0.0035(5) 0.0042(5) 0.0034(4)
C10 0.0227(6) 0.0228(6) 0.0257(6) 0.0035(5) 0.0040(5) 0.0000(4)
C11 0.0249(6) 0.0233(6) 0.0302(7) 0.0053(5) 0.0021(5) 0.0000(5)
C12 0.0298(7) 0.0333(7) 0.0318(7) 0.0036(6) -0.0007(5) -0.0008(5)
C13 0.0361(7) 0.0390(8) 0.0390(8) 0.0024(6) -0.0075(6) -0.0063(6)
C14 0.0277(7) 0.0471(9) 0.0585(10) 0.0038(8) -0.0048(7) -0.0099(6)
C15 0.0255(7) 0.0425(8) 0.0560(10) 0.0055(7) 0.0078(6) -0.0047(6)
C16 0.0246(6) 0.0274(6) 0.0383(8) 0.0068(6) 0.0053(5) 0.0007(5)
C17 0.0299(7) 0.0243(6) 0.0316(7) 0.0040(5) 0.0050(5) 0.0033(5)
C18 0.0423(8) 0.0424(8) 0.0394(8) 0.0037(7) 0.0056(6) -0.0123(6)
C19 0.0485(9) 0.0583(10) 0.0582(11) 0.0143(9) 0.0122(8) -0.0175(8)
C20 0.0613(10) 0.0511(10) 0.0572(11) 0.0161(8) 0.0309(8) 0.0022(8)
C21 0.0845(12) 0.0430(9) 0.0413(9) 0.0008(7) 0.0271(9) -0.0007(8)
C22 0.0564(9) 0.0323(7) 0.0360(8) -0.0022(6) 0.0127(7) -0.0070(6)
B1 0.0216(7) 0.0254(7) 0.0334(8) -0.0053(6) 0.0035(5) -0.0024(5)
C2 0.0261(6) 0.0239(6) 0.0244(6) -0.0014(5) 0.0045(5) -0.0027(5)
B2 0.0220(7) 0.0321(8) 0.0464(10) -0.0066(7) 0.0044(6) 0.0043(6)
B3 0.0307(8) 0.0282(7) 0.0416(9) -0.0098(7) 0.0087(6) 0.0017(6)
B4 0.0291(7) 0.0267(7) 0.0281(8) -0.0061(6) 0.0066(6) -0.0035(6)
B5 0.0339(8) 0.0346(8) 0.0269(7) -0.0030(6) 0.0094(6) -0.0052(6)
B6 0.0297(7) 0.0302(8) 0.0346(8) -0.0047(6) 0.0129(6) -0.0075(6)
B7 0.0254(8) 0.0359(8) 0.0468(10) -0.0103(7) 0.0108(6) -0.0039(6)
B8 0.0357(8) 0.0363(8) 0.0376(9) -0.0135(7) 0.0156(7) -0.0051(6)
B9 0.0355(9) 0.0401(9) 0.0436(10) -0.0102(7) 0.0205(7) -0.0080(7)
B10 0.0295(8) 0.0376(9) 0.0498(10) -0.0133(7) 0.0148(7) -0.0004(6)

loop_
_atom_type_symbol
_atom_type_description
_atom_type_scat_dispersion_real
_atom_type_scat_dispersion_imag
_atom_type_scat_source
C C 0.0033 0.0016 'International Tables Vol C Tables 4.2.6.8 and 6.1.1.4'
H H 0.0000 0.0000 'International Tables Vol C Tables 4.2.6.8 and 6.1.1.4'
B B 0.0013 0.0007 'International Tables Vol C Tables 4.2.6.8 and 6.1.1.4'

loop_
_geom_angle_atom_site_label_1
_geom_angle_atom_site_label_2
_geom_angle_atom_site_label_3
_geom_angle
_geom_angle_site_symmetry_1
_geom_angle_site_symmetry_3
_geom_angle_publ_flag
C17 C1 B3 123.02(10) . . ?
C17 C1 B2 124.34(11) . . ?
B3 C1 B2 62.56(8) . . ?
C17 C1 B4 116.57(10) . . ?
B3 C1 B4 62.52(8) . . ?
B2 C1 B4 112.91(10) . . ?
C17 C1 B1 118.66(10) . . ?
B3 C1 B1 112.90(9) . . ?
B2 C1 B1 62.68(8) . . ?
B4 C1 B1 109.76(10) . . ?
C17 C1 C2 116.08(9) . . ?
B3 C1 C2 109.89(10) . . ?
B2 C1 C2 109.89(9) . . ?
B4 C1 C2 59.48(7) . . ?
B1 C1 C2 59.22(7) . . ?
C16 C3 C4 121.25(11) . . ?
C3 C4 C5 120.15(11) . . ?
C3 C4 C9 119.50(11) . . ?
C5 C4 C9 120.32(11) . . ?
C6 C5 C4 121.36(12) . . ?
C5 C6 C7 119.05(12) . . ?
C8 C7 C6 121.23(12) . . ?
C7 C8 C9 122.05(12) . . ?
C10 C9 C8 125.07(11) . . ?
C10 C9 C4 119.25(10) . . ?
C8 C9 C4 115.58(11) . . ?
C9 C10 C11 118.19(10) . . ?
C9 C10 C2 120.63(10) . . ?
C11 C10 C2 120.51(10) . . ?
C10 C11 C12 124.93(11) . . ?
C10 C11 C16 118.88(11) . . ?
C12 C11 C16 116.12(11) . . ?
C13 C12 C11 121.97(13) . . ?
C12 C13 C14 121.14(14) . . ?
C15 C14 C13 119.55(12) . . ?
C14 C15 C16 121.22(14) . . ?
C3 C16 C15 120.45(12) . . ?
C3 C16 C11 119.88(11) . . ?
C15 C16 C11 119.67(13) . . ?
C22 C17 C18 118.13(12) . . ?
C22 C17 C1 121.50(11) . . ?
C18 C17 C1 120.37(12) . . ?
C19 C18 C17 120.55(14) . . ?
C20 C19 C18 120.44(15) . . ?
C19 C20 C21 119.36(15) . . ?
C20 C21 C22 120.57(16) . . ?
C21 C22 C17 120.91(14) . . ?
C1 B1 C2 63.40(7) . . ?
C1 B1 B7 105.89(10) . . ?
C2 B1 B7 106.14(10) . . ?
C1 B1 B2 58.47(8) . . ?
C2 B1 B2 109.88(10) . . ?
B7 B1 B2 60.10(8) . . ?
C1 B1 B6 108.09(10) . . ?
C2 B1 B6 57.59(7) . . ?
B7 B1 B6 59.98(9) . . ?
B2 B1 B6 108.87(11) . . ?
C10 C2 B6 128.30(10) . . ?
C10 C2 B5 129.00(10) . . ?
B6 C2 B5 62.51(8) . . ?
C10 C2 B1 116.15(10) . . ?
B6 C2 B1 62.30(8) . . ?
B5 C2 B1 111.53(9) . . ?
C10 C2 B4 117.48(9) . . ?
B6 C2 B4 111.18(9) . . ?
B5 C2 B4 62.13(8) . . ?
B1 C2 B4 106.28(9) . . ?
C10 C2 C1 113.01(9) . . ?
B6 C2 C1 107.06(9) . . ?
B5 C2 C1 107.02(9) . . ?
B1 C2 C1 57.38(7) . . ?
B4 C2 C1 57.21(7) . . ?
C1 B2 B3 58.61(8) . . ?
C1 B2 B7 105.76(10) . . ?
B3 B2 B7 107.71(12) . . ?
C1 B2 B1 58.86(7) . . ?
B3 B2 B1 106.69(10) . . ?
B7 B2 B1 59.54(8) . . ?
C1 B2 B10 105.51(11) . . ?
B3 B2 B10 59.94(9) . . ?
B7 B2 B10 59.98(9) . . ?
B1 B2 B10 106.97(11) . . ?
C1 B3 B2 58.83(8) . . ?
C1 B3 B4 58.99(8) . . ?
B2 B3 B4 107.10(10) . . ?
C1 B3 B10 105.99(10) . . ?
B2 B3 B10 60.32(9) . . ?
B4 B3 B10 107.13(11) . . ?
C1 B3 B8 105.97(10) . . ?
B2 B3 B8 108.26(11) . . ?
B4 B3 B8 59.42(8) . . ?
B10 B3 B8 60.13(9) . . ?
C1 B4 C2 63.31(7) . . ?
C1 B4 B8 106.33(10) . . ?
C2 B4 B8 106.29(9) . . ?
C1 B4 B3 58.49(8) . . ?
C2 B4 B3 109.75(10) . . ?
B8 B4 B3 60.37(9) . . ?
C1 B4 B5 108.23(10) . . ?
C2 B4 B5 57.54(8) . . ?
B8 B4 B5 60.16(8) . . ?
B3 B4 B5 109.10(10) . . ?
C2 B5 B6 58.70(8) . . ?
C2 B5 B8 107.73(11) . . ?
B6 B5 B8 107.96(11) . . ?
C2 B5 B9 106.85(11) . . ?
B6 B5 B9 60.09(8) . . ?
B8 B5 B9 60.02(9) . . ?
C2 B5 B4 60.33(8) . . ?
B6 B5 B4 106.81(10) . . ?
B8 B5 B4 59.17(8) . . ?
B9 B5 B4 106.66(11) . . ?
C2 B6 B5 58.78(8) . . ?
C2 B6 B7 107.71(10) . . ?
B5 B6 B7 108.11(10) . . ?
C2 B6 B9 107.02(10) . . ?
B5 B6 B9 60.23(9) . . ?
B7 B6 B9 60.08(9) . . ?
C2 B6 B1 60.11(7) . . ?
B5 B6 B1 106.90(10) . . ?
B7 B6 B1 59.43(8) . . ?
B9 B6 B1 107.02(11) . . ?
B1 B7 B6 60.59(8) . . ?
B1 B7 B2 60.36(8) . . ?
B6 B7 B2 109.57(10) . . ?
B1 B7 B9 107.83(10) . . ?
B6 B7 B9 59.97(9) . . ?
B2 B7 B9 108.42(11) . . ?
B1 B7 B10 107.78(10) . . ?
B6 B7 B10 108.20(11) . . ?
B2 B7 B10 60.19(9) . . ?
B9 B7 B10 59.68(9) . . ?
B4 B8 B3 60.21(8) . . ?
B4 B8 B5 60.67(8) . . ?
B3 B8 B5 109.39(10) . . ?
B4 B8 B9 107.84(10) . . ?
B3 B8 B9 108.05(11) . . ?
B5 B8 B9 60.03(9) . . ?
B4 B8 B10 107.58(11) . . ?
B3 B8 B10 59.91(9) . . ?
B5 B8 B10 108.23(11) . . ?
B9 B8 B10 59.65(9) . . ?
B10 B9 B6 108.59(12) . . ?
B10 B9 B7 60.17(9) . . ?
B6 B9 B7 59.95(9) . . ?
B10 B9 B8 60.20(10) . . ?
B6 B9 B8 107.57(10) . . ?
B7 B9 B8 107.52(12) . . ?
B10 B9 B5 108.60(11) . . ?
B6 B9 B5 59.67(8) . . ?
B7 B9 B5 107.56(11) . . ?
B8 B9 B5 59.95(8) . . ?
B9 B10 B3 108.48(11) . . ?
B9 B10 B7 60.15(10) . . ?
B3 B10 B7 107.43(10) . . ?
B9 B10 B8 60.14(9) . . ?
B3 B10 B8 59.96(9) . . ?
B7 B10 B8 107.46(11) . . ?
B9 B10 B2 108.51(11) . . ?
B3 B10 B2 59.73(8) . . ?
B7 B10 B2 59.83(9) . . ?
B8 B10 B2 107.65(10) . . ?

loop_
_geom_bond_atom_site_label_1
_geom_bond_atom_site_label_2
_geom_bond_distance
_geom_bond_site_symmetry_2
_geom_bond_publ_flag
C1 C17 1.5008(17) . ?
C1 B3 1.7027(18) . ?
C1 B2 1.7069(18) . ?
C1 B4 1.7119(19) . ?
C1 B1 1.7139(18) . ?
C1 C2 1.8194(17) . ?
C3 C16 1.3804(18) . ?
C3 C4 1.3958(17) . ?
C4 C5 1.4210(18) . ?
C4 C9 1.4341(16) . ?
C5 C6 1.3532(19) . ?
C6 C7 1.4113(18) . ?
C7 C8 1.3600(17) . ?
C8 C9 1.4328(16) . ?
C9 C10 1.4262(17) . ?
C10 C11 1.4270(16) . ?
C10 C2 1.5186(16) . ?
C11 C12 1.4273(18) . ?
C11 C16 1.4420(17) . ?
C12 C13 1.3627(18) . ?
C13 C14 1.410(2) . ?
C14 C15 1.353(2) . ?
C15 C16 1.4299(18) . ?
C17 C22 1.3818(18) . ?
C17 C18 1.3869(18) . ?
C18 C19 1.385(2) . ?
C19 C20 1.370(2) . ?
C20 C21 1.370(2) . ?
C21 C22 1.377(2) . ?
B1 C2 1.7481(18) . ?
B1 B7 1.765(2) . ?
B1 B2 1.779(2) . ?
B1 B6 1.785(2) . ?
C2 B6 1.7022(18) . ?
C2 B5 1.7036(19) . ?
C2 B4 1.7543(18) . ?
B2 B3 1.770(2) . ?
B2 B7 1.775(2) . ?
B2 B10 1.781(2) . ?
B3 B4 1.772(2) . ?
B3 B10 1.774(2) . ?
B3 B8 1.775(2) . ?
B4 B8 1.758(2) . ?
B4 B5 1.785(2) . ?
B5 B6 1.767(2) . ?
B5 B8 1.776(2) . ?
B5 B9 1.777(2) . ?
B6 B7 1.774(2) . ?
B6 B9 1.775(2) . ?
B7 B9 1.777(2) . ?
B7 B10 1.777(2) . ?
B8 B9 1.777(2) . ?
B8 B10 1.778(2) . ?
B9 B10 1.768(2) . ?
